data_7035094
loop_
_publ_author_name
'K\"orte, Leif A'
'Warner, Robin'
'Vishnevskiy, Yury V.'
'Neumann, Beate'
'Stammler, Hans-Georg'
'Mitzel, Norbert W.'

_publ_section_title
;
 Intramolecular pyridine-based frustrated Lewis-pairs.
;
_journal_issue 21
_journal_name_full 'Dalton transactions (Cambridge, England : 2003)'
_journal_page_first 9992
_journal_page_last 10002
_journal_paper_doi 10.1039/c5dt01068c
_journal_volume 44
_journal_year 2015
_chemical_formula_moiety 'C22 H14 B F10 N'
_chemical_formula_sum 'C22 H14 B F10 N'
_chemical_formula_weight 493.15
_chemical_name_systematic
;
 ?
;
_space_group_crystal_system monoclinic
_space_group_IT_number 14
_space_group_name_Hall '-P 2yn'
_space_group_name_H-M_alt 'P 1 21/n 1'
_symmetry_space_group_name_Hall '-P 2yn'
_symmetry_space_group_name_H-M 'P 1 21/n 1'
_atom_sites_solution_hydrogens geom
_atom_sites_solution_primary direct
_audit_creation_date 2013-12-04
_audit_creation_method
;
  Olex2 1.2-ac2
  (compiled 2012.03.27 svn.r2268, GUI svn.r4156)
;
_audit_update_record
;
2015-01-08 deposited with the CCDC.
2015-05-01 downloaded from the CCDC.
;
_cell_angle_alpha 90
_cell_angle_beta 96.5752(17)
_cell_angle_gamma 90
_cell_formula_units_Z 4
_cell_length_a 11.2973(2)
_cell_length_b 13.7505(2)
_cell_length_c 12.6885(2)
_cell_measurement_reflns_used 21296
_cell_measurement_temperature 99.99(10)
_cell_measurement_theta_max 30.0370
_cell_measurement_theta_min 3.3790
_cell_volume 1958.11(5)
_computing_cell_refinement
;
CrysAlisPro, Agilent Technologies,
Version 1.171.36.32 (release 02-08-2013 CrysAlis171 .NET)
(compiled Aug  2 2013,16:46:58)
;
_computing_data_collection
;
CrysAlisPro, Agilent Technologies,
Version 1.171.36.32 (release 02-08-2013 CrysAlis171 .NET)
(compiled Aug  2 2013,16:46:58)
;
_computing_data_reduction
;
CrysAlisPro, Agilent Technologies,
Version 1.171.36.32 (release 02-08-2013 CrysAlis171 .NET)
(compiled Aug  2 2013,16:46:58)
;
_computing_molecular_graphics
;
O. V. Dolomanov, L. J. Bourhis, R. J. Gildea, J. A. K. Howard and H. Puschmann,
OLEX2: a complete structure solution, refinement and analysis program.
J. Appl. Cryst. (2009). 42, 339-341.
;
_computing_publication_material
;
O. V. Dolomanov, L. J. Bourhis, R. J. Gildea, J. A. K. Howard and H. Puschmann,
OLEX2: a complete structure solution, refinement and analysis program.
J. Appl. Cryst. (2009). 42, 339-341.
;
_computing_structure_refinement
;
SHELXL, G.M. Sheldrick, Acta Cryst.
(2008). A64, 112-122
;
_computing_structure_solution
;
SHELXS, G.M. Sheldrick, Acta Cryst.
(2008). A64, 112-122
;
_diffrn_ambient_temperature 99.99(10)
_diffrn_detector_area_resol_mean 8.0951
_diffrn_measured_fraction_theta_full 0.9965
_diffrn_measured_fraction_theta_max 0.9968
_diffrn_measurement_details
;
  1 omega  -82.00  -35.00   1.0000   37.5200
omega____ theta____ kappa____ phi______ frames
    -      -18.8719 -178.0000   30.0000 47

  2 omega  -89.00    1.00   1.0000   37.5200
omega____ theta____ kappa____ phi______ frames
    -      -18.8719  -38.0000  -30.0000 90

  3 omega  -86.00  -13.00   1.0000   37.5200
omega____ theta____ kappa____ phi______ frames
    -      -18.8719  144.0000  122.9826 73

  4 omega   -9.00   88.00   1.0000   37.5200
omega____ theta____ kappa____ phi______ frames
    -       18.8719   77.0000  -60.0000 97

  5 omega  -50.00   37.00   1.0000   37.5200
omega____ theta____ kappa____ phi______ frames
    -       18.8719  -57.0000   60.0000 87

  6 omega  -53.00   54.00   1.0000   37.5200
omega____ theta____ kappa____ phi______ frames
    -       18.8719  -19.0000 -120.0000 107

  7 omega    6.00   87.00   1.0000   37.5200
omega____ theta____ kappa____ phi______ frames
    -       18.8719   57.0000 -150.0000 81

  8 omega   -4.00   70.00   1.0000   37.5200
omega____ theta____ kappa____ phi______ frames
    -       18.8719 -118.0000   10.4767 74

  9 omega  -10.00   75.00   1.0000   37.5200
omega____ theta____ kappa____ phi______ frames
    -       18.8719   77.0000   90.0000 85

 10 omega  -86.00  -12.00   1.0000   37.5200
omega____ theta____ kappa____ phi______ frames
    -      -18.8719  144.0000  -33.1467 74

 11 omega  -87.00    0.00   1.0000   37.5200
omega____ theta____ kappa____ phi______ frames
    -      -18.8719  -57.0000  -90.0000 87

 12 omega   35.00   79.00   1.0000   64.0000
omega____ theta____ kappa____ phi______ frames
    -       24.8579    0.0000  -90.0000 44

 13 omega   62.00  100.00   1.0000   64.0000
omega____ theta____ kappa____ phi______ frames
    -       24.8579 -178.0000  -60.0000 38

 14 omega  -46.00   23.00   1.0000   64.0000
omega____ theta____ kappa____ phi______ frames
    -       24.8579    0.0000  -90.0000 69

 15 omega    6.00   93.00   1.0000   64.0000
omega____ theta____ kappa____ phi______ frames
    -       24.8579   57.0000 -150.0000 87

 16 omega  -46.00   76.00   1.0000   64.0000
omega____ theta____ kappa____ phi______ frames
    -       24.8579    0.0000  150.0000 122
;
_diffrn_measurement_device_type 'SuperNova, Single source at offset, Eos'
_diffrn_measurement_method '\w scans'
_diffrn_orient_matrix_UB_11 -0.0227450000
_diffrn_orient_matrix_UB_12 -0.0480786000
_diffrn_orient_matrix_UB_13 -0.0047070000
_diffrn_orient_matrix_UB_21 0.0372939000
_diffrn_orient_matrix_UB_22 -0.0098700000
_diffrn_orient_matrix_UB_23 -0.0400309000
_diffrn_orient_matrix_UB_31 0.0457119000
_diffrn_orient_matrix_UB_32 -0.0158319000
_diffrn_orient_matrix_UB_33 0.0392534000
_diffrn_radiation_monochromator mirror
_diffrn_radiation_type 'Mo K\a'
_diffrn_radiation_wavelength 0.7107
_diffrn_reflns_av_R_equivalents 0.0257
_diffrn_reflns_av_unetI/netI 0.0150
_diffrn_reflns_laue_measured_fraction_full 0.996
_diffrn_reflns_laue_measured_fraction_max 0.996
_diffrn_reflns_limit_h_max 14
_diffrn_reflns_limit_h_min -15
_diffrn_reflns_limit_k_max 19
_diffrn_reflns_limit_k_min -19
_diffrn_reflns_limit_l_max 17
_diffrn_reflns_limit_l_min -17
_diffrn_reflns_number 55604
_diffrn_reflns_point_group_measured_fraction_full 0.996
_diffrn_reflns_point_group_measured_fraction_max 0.996
_diffrn_reflns_theta_full 25.242
_diffrn_reflns_theta_max 29.995
_diffrn_reflns_theta_min 2.564
_diffrn_source 'SuperNova (Mo) X-ray Source'
_exptl_absorpt_coefficient_mu 0.164
_exptl_absorpt_correction_T_max 1.000
_exptl_absorpt_correction_T_min 0.722
_exptl_absorpt_correction_type gaussian
_exptl_absorpt_process_details
;
CrysAlisPro, Agilent Technologies,
Version 1.171.36.32 (release 02-08-2013 CrysAlis171 .NET)
(compiled Aug  2 2013,16:46:58)
Numerical absorption correction based on gaussian integration over
            a multifaceted crystal model
;
_exptl_crystal_colour colourless
_exptl_crystal_colour_primary colourless
_exptl_crystal_density_diffrn 1.673
_exptl_crystal_description plate
_exptl_crystal_F_000 992
_exptl_crystal_size_max 0.2696
_exptl_crystal_size_mid 0.2259
_exptl_crystal_size_min 0.0311
_refine_diff_density_max 0.346
_refine_diff_density_min -0.232
_refine_diff_density_rms 0.050
_refine_ls_extinction_method none
_refine_ls_goodness_of_fit_ref 1.084
_refine_ls_hydrogen_treatment constr
_refine_ls_matrix_type full
_refine_ls_number_parameters 343
_refine_ls_number_reflns 5687
_refine_ls_number_restraints 25
_refine_ls_restrained_S_all 1.082
_refine_ls_R_factor_all 0.0468
_refine_ls_R_factor_gt 0.0387
_refine_ls_shift/su_max 0.001
_refine_ls_shift/su_mean 0.000
_refine_ls_structure_factor_coef Fsqd
_refine_ls_weighting_details
;
 w=1/[\s^2^(Fo^2^)+(0.0292P)^2^+1.5049P]
 where P=(Fo^2^+2Fc^2^)/3
;
_refine_ls_weighting_scheme calc
_refine_ls_wR_factor_gt 0.0920
_refine_ls_wR_factor_ref 0.0960
_reflns_Friedel_coverage 0.000
_reflns_number_gt 4928
_reflns_number_total 5687
_reflns_threshold_expression 'I > 2\s(I)'
_cod_data_source_file c5dt01068c2.cif
_cod_data_source_block compound19
_cod_depositor_comments 'Adding full bibliography for 7035093--7035094.cif.'
_cod_original_cell_volume 1958.11(6)
_cod_database_code 7035094
_chemical_oxdiff_formula 'C22 H14 B F10 N'
_reflns_odcompleteness_completeness 99.65
_reflns_odcompleteness_iscentric 1
_reflns_odcompleteness_theta 30.01
_shelx_space_group_comment
;
The symmetry employed for this shelxl refinement is uniquely defined
by the following loop, which should always be used as a source of
symmetry information in preference to the above space-group names.
They are only intended as comments.
;
_shelxl_version_number 2013-2

loop_
_space_group_symop_operation_xyz
'x, y, z'
'-x+1/2, y+1/2, -z+1/2'
'-x, -y, -z'
'x-1/2, -y-1/2, z-1/2'

loop_
_atom_site_label
_atom_site_type_symbol
_atom_site_fract_x
_atom_site_fract_y
_atom_site_fract_z
_atom_site_U_iso_or_equiv
_atom_site_adp_type
_atom_site_occupancy
_atom_site_site_symmetry_order
_atom_site_calc_flag
_atom_site_refinement_flags_posn
_atom_site_refinement_flags_adp
_atom_site_refinement_flags_occupancy
_atom_site_disorder_assembly
_atom_site_disorder_group
F1 F 0.37443(7) 0.61617(6) 0.55734(6) 0.01955(16) Uani 1 1 d . . . . .
F2 F 0.42113(8) 0.42766(6) 0.55097(6) 0.02232(17) Uani 1 1 d . . . . .
F3 F 0.57504(8) 0.34223(6) 0.70531(7) 0.02727(19) Uani 1 1 d . . . . .
F4 F 0.67172(8) 0.45128(6) 0.87312(7) 0.02769(19) Uani 1 1 d . . . . .
F5 F 0.62841(8) 0.63904(6) 0.88206(7) 0.02614(19) Uani 1 1 d . . . . .
F6 F 0.41439(8) 0.70784(7) 0.94600(7) 0.02802(19) Uani 1 1 d . . . . .
F7 F 0.49821(8) 0.80266(7) 1.12106(7) 0.0304(2) Uani 1 1 d . . . . .
F8 F 0.64230(8) 0.96036(7) 1.11117(7) 0.0283(2) Uani 1 1 d . . . . .
F9 F 0.69662(8) 1.02289(6) 0.91838(7) 0.0291(2) Uani 1 1 d . . . . .
F10 F 0.61337(8) 0.93318(6) 0.74251(6) 0.02288(17) Uani 1 1 d . . . . .
N1 N 0.4802(17) 0.808(2) 0.6182(16) 0.0159(4) Uani 0.5542(19) 1 d D . P A 1
C1 C 0.5817(13) 0.7881(15) 0.5736(10) 0.0182(13) Uani 0.5542(19) 1 d D . P A 1
C2 C 0.5861(6) 0.8045(8) 0.4656(7) 0.0259(12) Uani 0.5542(19) 1 d D . P A 1
H2 H 0.6476 0.7781 0.4319 0.031 Uiso 0.5542(19) 1 calc R U P A 1
C3 C 0.4987(6) 0.8602(8) 0.4085(7) 0.0291(12) Uani 0.5542(19) 1 d D . P A 1
H3 H 0.4985 0.8700 0.3360 0.035 Uiso 0.5542(19) 1 calc R U P A 1
C4 C 0.4119(6) 0.9005(3) 0.4631(4) 0.0228(8) Uani 0.5542(19) 1 d D . P A 1
H4 H 0.3568 0.9434 0.4285 0.027 Uiso 0.5542(19) 1 calc R U P A 1
C5 C 0.4059(5) 0.8779(3) 0.5684(4) 0.0177(7) Uani 0.5542(19) 1 d D . P A 1
C6 C 0.3284(2) 0.94003(18) 0.63155(19) 0.0201(3) Uani 0.5542(19) 1 d D . P A 1
H6A H 0.3129 1.0004 0.5928 0.024 Uiso 0.5542(19) 1 calc R U P A 1
H6B H 0.3757 0.9565 0.6978 0.024 Uiso 0.5542(19) 1 calc R U P A 1
C7 C 0.2087(2) 0.90208(18) 0.6592(2) 0.0203(4) Uani 0.5542(19) 1 d D . P A 1
H7A H 0.1607 0.9563 0.6784 0.024 Uiso 0.5542(19) 1 calc R U P A 1
H7B H 0.1667 0.8708 0.5973 0.024 Uiso 0.5542(19) 1 calc R U P A 1
C8 C 0.2243(8) 0.8297(7) 0.7507(7) 0.0185(11) Uani 0.5542(19) 1 d D . P A 1
H8A H 0.2626 0.8618 0.8137 0.022 Uiso 0.5542(19) 1 calc R U P A 1
H8B H 0.1468 0.8070 0.7659 0.022 Uiso 0.5542(19) 1 calc R U P A 1
C9 C 0.2995(17) 0.7433(10) 0.7235(16) 0.0163(15) Uani 0.5542(19) 1 d D . P A 1
H9A H 0.2697 0.7227 0.6523 0.020 Uiso 0.5542(19) 1 calc R U P A 1
H9B H 0.2837 0.6906 0.7709 0.020 Uiso 0.5542(19) 1 calc R U P A 1
C10 C 0.6837(10) 0.7324(9) 0.6331(6) 0.0214(12) Uani 0.5542(19) 1 d D . P A 1
H10A H 0.6850 0.7440 0.7078 0.032 Uiso 0.5542(19) 1 calc R U P A 1
H10B H 0.7575 0.7538 0.6101 0.032 Uiso 0.5542(19) 1 calc R U P A 1
H10C H 0.6734 0.6642 0.6190 0.032 Uiso 0.5542(19) 1 calc R U P A 1
N1B N 0.486(2) 0.804(3) 0.618(2) 0.0159(4) Uani 0.4458(19) 1 d D . P A 2
C1B C 0.5891(16) 0.775(2) 0.5814(13) 0.0182(13) Uani 0.4458(19) 1 d D . P A 2
C2B C 0.6160(8) 0.8057(10) 0.4819(9) 0.0259(12) Uani 0.4458(19) 1 d D . P A 2
H2B H 0.6923 0.7970 0.4629 0.031 Uiso 0.4458(19) 1 calc R U P A 2
C3B C 0.5306(9) 0.8486(11) 0.4130(10) 0.0291(12) Uani 0.4458(19) 1 d D . P A 2
H3B H 0.5432 0.8590 0.3427 0.035 Uiso 0.4458(19) 1 calc R U P A 2
C4B C 0.4260(8) 0.8761(5) 0.4487(6) 0.0228(8) Uani 0.4458(19) 1 d D . P A 2
H4B H 0.3698 0.9104 0.4039 0.027 Uiso 0.4458(19) 1 calc R U P A 2
C5B C 0.4024(7) 0.8534(4) 0.5513(6) 0.0177(7) Uani 0.4458(19) 1 d D . P A 2
C6B C 0.2865(3) 0.8936(2) 0.5823(2) 0.0201(3) Uani 0.4458(19) 1 d D . P A 2
H6BA H 0.2251 0.8450 0.5647 0.024 Uiso 0.4458(19) 1 calc R U P A 2
H6BB H 0.2653 0.9500 0.5382 0.024 Uiso 0.4458(19) 1 calc R U P A 2
C7B C 0.2824(3) 0.9233(2) 0.6971(2) 0.0203(4) Uani 0.4458(19) 1 d D . P A 2
H7BA H 0.2259 0.9761 0.7000 0.024 Uiso 0.4458(19) 1 calc R U P A 2
H7BB H 0.3602 0.9468 0.7263 0.024 Uiso 0.4458(19) 1 calc R U P A 2
C8B C 0.2463(11) 0.8389(9) 0.7641(8) 0.0185(11) Uani 0.4458(19) 1 d D . P A 2
H8BA H 0.1607 0.8296 0.7521 0.022 Uiso 0.4458(19) 1 calc R U P A 2
H8BB H 0.2678 0.8531 0.8387 0.022 Uiso 0.4458(19) 1 calc R U P A 2
C9B C 0.310(2) 0.7465(13) 0.734(2) 0.0163(15) Uani 0.4458(19) 1 d D . P A 2
H9BA H 0.2720 0.7247 0.6657 0.020 Uiso 0.4458(19) 1 calc R U P A 2
H9BB H 0.2961 0.6965 0.7855 0.020 Uiso 0.4458(19) 1 calc R U P A 2
C10B C 0.6917(13) 0.7378(12) 0.6574(8) 0.0214(12) Uani 0.4458(19) 1 d D . P A 2
H10D H 0.6762 0.7506 0.7289 0.032 Uiso 0.4458(19) 1 calc R U P A 2
H10E H 0.7636 0.7704 0.6439 0.032 Uiso 0.4458(19) 1 calc R U P A 2
H10F H 0.7006 0.6691 0.6478 0.032 Uiso 0.4458(19) 1 calc R U P A 2
C11 C 0.49278(11) 0.63884(9) 0.72346(10) 0.0163(2) Uani 1 1 d . . . . .
C12 C 0.44592(11) 0.57859(9) 0.64049(10) 0.0162(2) Uani 1 1 d . . . . .
C13 C 0.47080(12) 0.48035(9) 0.63343(10) 0.0178(2) Uani 1 1 d . . . . .
C14 C 0.54804(12) 0.43670(9) 0.71131(11) 0.0201(3) Uani 1 1 d . . . . .
C15 C 0.59690(12) 0.49222(10) 0.79573(11) 0.0204(3) Uani 1 1 d . . . . .
C16 C 0.56938(12) 0.59022(10) 0.79940(11) 0.0190(2) Uani 1 1 d . . . . .
C17 C 0.50849(11) 0.81379(9) 0.83282(10) 0.0157(2) Uani 1 1 d . . . . .
C18 C 0.48338(12) 0.78683(10) 0.93392(11) 0.0193(2) Uani 1 1 d . . . . .
C19 C 0.52670(12) 0.83365(10) 1.02671(10) 0.0212(3) Uani 1 1 d . . . . .
C20 C 0.60019(12) 0.91332(10) 1.02218(11) 0.0204(3) Uani 1 1 d . . . . .
C21 C 0.62749(12) 0.94440(9) 0.92498(11) 0.0195(3) Uani 1 1 d . . . . .
C22 C 0.58177(11) 0.89526(9) 0.83378(10) 0.0166(2) Uani 1 1 d . . . . .
B1 B 0.44853(12) 0.75357(10) 0.72810(11) 0.0153(2) Uani 1 1 d . . . . .

loop_
_atom_site_aniso_label
_atom_site_aniso_U_11
_atom_site_aniso_U_22
_atom_site_aniso_U_33
_atom_site_aniso_U_23
_atom_site_aniso_U_13
_atom_site_aniso_U_12
F1 0.0203(4) 0.0185(4) 0.0192(4) -0.0025(3) -0.0002(3) 0.0008(3)
F2 0.0278(4) 0.0176(4) 0.0218(4) -0.0064(3) 0.0039(3) -0.0029(3)
F3 0.0305(5) 0.0144(4) 0.0370(5) -0.0014(3) 0.0039(4) 0.0037(3)
F4 0.0257(4) 0.0225(4) 0.0329(5) 0.0030(3) -0.0051(4) 0.0058(3)
F5 0.0238(4) 0.0232(4) 0.0287(4) -0.0061(3) -0.0084(3) 0.0026(3)
F6 0.0318(5) 0.0289(4) 0.0243(4) 0.0015(3) 0.0074(3) -0.0118(4)
F7 0.0343(5) 0.0412(5) 0.0161(4) 0.0022(4) 0.0049(3) -0.0002(4)
F8 0.0296(4) 0.0309(5) 0.0224(4) -0.0129(3) -0.0050(3) 0.0048(4)
F9 0.0321(5) 0.0199(4) 0.0346(5) -0.0069(3) 0.0003(4) -0.0109(3)
F10 0.0280(4) 0.0206(4) 0.0209(4) -0.0005(3) 0.0065(3) -0.0083(3)
N1 0.0148(14) 0.017(2) 0.0165(5) -0.0023(7) 0.0031(8) -0.0004(8)
C1 0.0223(16) 0.006(5) 0.0283(17) -0.0003(14) 0.0104(14) 0.0014(13)
C2 0.027(3) 0.0256(8) 0.028(3) -0.0067(17) 0.015(2) -0.003(3)
C3 0.039(4) 0.031(3) 0.0178(10) -0.0005(12) 0.007(2) 0.001(3)
C4 0.0271(17) 0.022(3) 0.0188(16) -0.0001(15) 0.0014(11) 0.0003(17)
C5 0.0182(7) 0.016(2) 0.0190(18) -0.0018(14) 0.0021(11) -0.0007(15)
C6 0.0200(9) 0.0191(8) 0.0210(9) 0.0001(6) 0.0020(7) 0.0041(7)
C7 0.0184(8) 0.0199(8) 0.0226(9) -0.0008(7) 0.0029(7) 0.0028(7)
C8 0.014(3) 0.0199(16) 0.022(2) -0.0021(16) 0.0044(18) 0.0004(15)
C9 0.011(3) 0.0167(9) 0.020(3) -0.0040(14) 0.000(2) -0.0020(13)
C10 0.0159(14) 0.0183(13) 0.031(4) -0.004(2) 0.008(2) 0.0000(11)
N1B 0.0148(14) 0.017(2) 0.0165(5) -0.0023(7) 0.0031(8) -0.0004(8)
C1B 0.0223(16) 0.006(5) 0.0283(17) -0.0003(14) 0.0104(14) 0.0014(13)
C2B 0.027(3) 0.0256(8) 0.028(3) -0.0067(17) 0.015(2) -0.003(3)
C3B 0.039(4) 0.031(3) 0.0178(10) -0.0005(12) 0.007(2) 0.001(3)
C4B 0.0271(17) 0.022(3) 0.0188(16) -0.0001(15) 0.0014(11) 0.0003(17)
C5B 0.0182(7) 0.016(2) 0.0190(18) -0.0018(14) 0.0021(11) -0.0007(15)
C6B 0.0200(9) 0.0191(8) 0.0210(9) 0.0001(6) 0.0020(7) 0.0041(7)
C7B 0.0184(8) 0.0199(8) 0.0226(9) -0.0008(7) 0.0029(7) 0.0028(7)
C8B 0.014(3) 0.0199(16) 0.022(2) -0.0021(16) 0.0044(18) 0.0004(15)
C9B 0.011(3) 0.0167(9) 0.020(3) -0.0040(14) 0.000(2) -0.0020(13)
C10B 0.0159(14) 0.0183(13) 0.031(4) -0.004(2) 0.008(2) 0.0000(11)
C11 0.0137(5) 0.0156(5) 0.0202(6) -0.0022(4) 0.0037(4) -0.0008(4)
C12 0.0146(5) 0.0165(5) 0.0179(6) 0.0000(4) 0.0037(4) 0.0002(4)
C13 0.0188(6) 0.0160(6) 0.0194(6) -0.0033(5) 0.0059(5) -0.0028(4)
C14 0.0211(6) 0.0130(5) 0.0271(7) -0.0003(5) 0.0064(5) 0.0006(5)
C15 0.0160(6) 0.0201(6) 0.0250(6) 0.0023(5) 0.0012(5) 0.0021(5)
C16 0.0159(6) 0.0192(6) 0.0214(6) -0.0033(5) 0.0006(5) -0.0008(5)
C17 0.0137(5) 0.0150(5) 0.0185(6) -0.0020(4) 0.0022(4) 0.0002(4)
C18 0.0198(6) 0.0180(6) 0.0204(6) 0.0005(5) 0.0032(5) -0.0017(5)
C19 0.0225(6) 0.0250(6) 0.0163(6) 0.0006(5) 0.0038(5) 0.0050(5)
C20 0.0189(6) 0.0213(6) 0.0197(6) -0.0074(5) -0.0029(5) 0.0059(5)
C21 0.0171(6) 0.0139(5) 0.0271(7) -0.0045(5) 0.0004(5) -0.0007(4)
C22 0.0161(5) 0.0150(5) 0.0189(6) -0.0006(4) 0.0032(4) 0.0005(4)
B1 0.0138(6) 0.0151(6) 0.0173(6) -0.0017(5) 0.0032(5) -0.0010(5)

loop_
_atom_type_symbol
_atom_type_description
_atom_type_scat_dispersion_real
_atom_type_scat_dispersion_imag
_atom_type_scat_source
C C 0.0033 0.0016 'International Tables Vol C Tables 4.2.6.8 and 6.1.1.4'
H H 0.0000 0.0000 'International Tables Vol C Tables 4.2.6.8 and 6.1.1.4'
B B 0.0013 0.0007 'International Tables Vol C Tables 4.2.6.8 and 6.1.1.4'
F F 0.0171 0.0103 'International Tables Vol C Tables 4.2.6.8 and 6.1.1.4'
N N 0.0061 0.0033 'International Tables Vol C Tables 4.2.6.8 and 6.1.1.4'

loop_
_exptl_crystal_face_index_h
_exptl_crystal_face_index_k
_exptl_crystal_face_index_l
_exptl_crystal_face_perp_dist
_exptl_oxdiff_crystal_face_indexfrac_h
_exptl_oxdiff_crystal_face_indexfrac_k
_exptl_oxdiff_crystal_face_indexfrac_l
_exptl_oxdiff_crystal_face_x
_exptl_oxdiff_crystal_face_y
_exptl_oxdiff_crystal_face_z
-13 1 12 0.0156 -13.0048 0.9970 11.9543 0.1916 -0.9734 -0.1410
8 -14 8 0.1085 7.6346 -13.5490 8.4562 0.4380 0.0799 0.8954
10 9 10 0.1264 9.5943 9.4562 9.9851 -0.7199 -0.1352 0.6808
13 -1 -12 0.0156 13.0048 -0.9970 -11.9543 -0.1916 0.9734 0.1410
-8 13 -9 0.1100 -7.9389 12.9825 -8.7664 -0.4023 -0.0733 -0.9125
-11 -1 -12 0.1166 -10.8746 -0.7864 -11.5582 0.3396 0.0649 -0.9383
-4 -18 -3 0.1065 -3.6040 -18.4105 -3.3908 0.9831 0.1830 -0.0064
1 19 1 0.1086 1.3555 19.2784 0.9759 -0.9623 -0.1788 -0.2049

loop_
_geom_angle_atom_site_label_1
_geom_angle_atom_site_label_2
_geom_angle_atom_site_label_3
_geom_angle
C1 N1 C5 116.4(10)
C1 N1 B1 122.2(8)
C5 N1 B1 121.4(7)
N1 C1 C2 120.1(9)
N1 C1 C10 121.6(8)
C2 C1 C10 117.4(8)
C1 C2 H2 120.1
C3 C2 C1 119.9(8)
C3 C2 H2 120.1
C2 C3 H3 121.1
C4 C3 C2 117.7(7)
C4 C3 H3 121.1
C3 C4 H4 119.6
C3 C4 C5 120.7(6)
C5 C4 H4 119.6
N1 C5 C6 120.5(9)
C4 C5 N1 120.3(7)
C4 C5 C6 118.7(4)
C5 C6 H6A 107.2
C5 C6 H6B 107.2
C5 C6 C7 120.6(3)
H6A C6 H6B 106.8
C7 C6 H6A 107.2
C7 C6 H6B 107.2
C6 C7 H7A 109.3
C6 C7 H7B 109.3
H7A C7 H7B 107.9
C8 C7 C6 111.7(4)
C8 C7 H7A 109.3
C8 C7 H7B 109.3
C7 C8 H8A 109.5
C7 C8 H8B 109.5
H8A C8 H8B 108.1
C9 C8 C7 110.9(9)
C9 C8 H8A 109.5
C9 C8 H8B 109.5
C8 C9 H9A 107.2
C8 C9 H9B 107.2
C8 C9 B1 120.5(12)
H9A C9 H9B 106.8
B1 C9 H9A 107.2
B1 C9 H9B 107.2
C1 C10 H10A 109.5
C1 C10 H10B 109.5
C1 C10 H10C 109.5
H10A C10 H10B 109.5
H10A C10 H10C 109.5
H10B C10 H10C 109.5
C1B N1B C5B 119.0(12)
C1B N1B B1 118.2(10)
C5B N1B B1 120.5(12)
N1B C1B C2B 120.0(10)
N1B C1B C10B 120.3(13)
C2B C1B C10B 116.7(12)
C1B C2B H2B 119.9
C3B C2B C1B 120.1(10)
C3B C2B H2B 119.9
C2B C3B H3B 120.6
C2B C3B C4B 118.9(10)
C4B C3B H3B 120.6
C3B C4B H4B 119.6
C3B C4B C5B 120.8(8)
C5B C4B H4B 119.6
N1B C5B C4B 119.9(8)
N1B C5B C6B 124.8(8)
C4B C5B C6B 115.1(6)
C5B C6B H6BA 107.8
C5B C6B H6BB 107.8
C5B C6B C7B 118.0(3)
H6BA C6B H6BB 107.1
C7B C6B H6BA 107.8
C7B C6B H6BB 107.8
C6B C7B H7BA 109.3
C6B C7B H7BB 109.3
C6B C7B C8B 111.7(5)
H7BA C7B H7BB 107.9
C8B C7B H7BA 109.3
C8B C7B H7BB 109.3
C7B C8B H8BA 109.8
C7B C8B H8BB 109.8
C7B C8B C9B 109.5(11)
H8BA C8B H8BB 108.2
C9B C8B H8BA 109.8
C9B C8B H8BB 109.8
C8B C9B H9BA 108.0
C8B C9B H9BB 108.0
C8B C9B B1 117.1(16)
H9BA C9B H9BB 107.3
B1 C9B H9BA 108.0
B1 C9B H9BB 108.0
C1B C10B H10D 109.5
C1B C10B H10E 109.5
C1B C10B H10F 109.5
H10D C10B H10E 109.5
H10D C10B H10F 109.5
H10E C10B H10F 109.5
C12 C11 B1 120.12(11)
C16 C11 C12 112.93(11)
C16 C11 B1 126.81(11)
F1 C12 C11 120.11(11)
F1 C12 C13 115.39(11)
C13 C12 C11 124.45(12)
F2 C13 C12 120.49(12)
F2 C13 C14 119.85(11)
C14 C13 C12 119.65(12)
F3 C14 C13 120.76(12)
F3 C14 C15 120.54(12)
C15 C14 C13 118.70(12)
F4 C15 C14 119.89(12)
F4 C15 C16 120.53(12)
C14 C15 C16 119.58(12)
F5 C16 C11 120.70(12)
F5 C16 C15 114.56(12)
C15 C16 C11 124.67(12)
C18 C17 B1 120.05(11)
C22 C17 C18 112.90(11)
C22 C17 B1 127.00(11)
F6 C18 C17 119.80(12)
F6 C18 C19 115.41(12)
C19 C18 C17 124.77(12)
F7 C19 C18 120.92(13)
F7 C19 C20 119.70(12)
C20 C19 C18 119.38(12)
F8 C20 C19 120.35(13)
F8 C20 C21 120.78(13)
C21 C20 C19 118.85(12)
F9 C21 C20 119.93(12)
F9 C21 C22 120.25(12)
C20 C21 C22 119.81(12)
F10 C22 C17 121.12(11)
F10 C22 C21 114.60(11)
C21 C22 C17 124.28(12)
N1 B1 C9 108.7(8)
N1 B1 C11 107.7(9)
N1B B1 C11 105.3(12)
C9B B1 N1B 114.6(10)
C9B B1 C11 104.3(6)
C9B B1 C17 108.1(9)
C11 B1 C9 102.9(5)
C17 B1 N1 110.2(14)
C17 B1 C9 112.8(6)
C17 B1 N1B 110.4(17)
C17 B1 C11 114.20(10)

loop_
_geom_bond_atom_site_label_1
_geom_bond_atom_site_label_2
_geom_bond_distance
F1 C12 1.3554(15)
F2 C13 1.3416(15)
F3 C14 1.3385(15)
F4 C15 1.3437(16)
F5 C16 1.3548(15)
F6 C18 1.3557(15)
F7 C19 1.3441(15)
F8 C20 1.3404(15)
F9 C21 1.3405(15)
F10 C22 1.3547(15)
N1 C1 1.363(8)
N1 C5 1.382(10)
N1 B1 1.657(13)
C1 C2 1.396(9)
C1 C10 1.512(8)
C2 H2 0.9300
C2 C3 1.386(7)
C3 H3 0.9300
C3 C4 1.380(7)
C4 H4 0.9300
C4 C5 1.381(7)
C5 C6 1.517(5)
C6 H6A 0.9700
C6 H6B 0.9700
C6 C7 1.527(3)
C7 H7A 0.9700
C7 H7B 0.9700
C7 C8 1.524(7)
C8 H8A 0.9700
C8 H8B 0.9700
C8 C9 1.523(9)
C9 H9A 0.9700
C9 H9B 0.9700
C9 B1 1.68(2)
C10 H10A 0.9600
C10 H10B 0.9600
C10 H10C 0.9600
N1B C1B 1.370(10)
N1B C5B 1.372(11)
N1B B1 1.653(16)
C1B C2B 1.397(11)
C1B C10B 1.507(11)
C2B H2B 0.9300
C2B C3B 1.360(9)
C3B H3B 0.9300
C3B C4B 1.367(9)
C4B H4B 0.9300
C4B C5B 1.394(9)
C5B C6B 1.514(7)
C6B H6BA 0.9700
C6B H6BB 0.9700
C6B C7B 1.519(4)
C7B H7BA 0.9700
C7B H7BB 0.9700
C7B C8B 1.521(9)
C8B H8BA 0.9700
C8B H8BB 0.9700
C8B C9B 1.527(11)
C9B H9BA 0.9700
C9B H9BB 0.9700
C9B B1 1.58(2)
C10B H10D 0.9600
C10B H10E 0.9600
C10B H10F 0.9600
C11 C12 1.3954(18)
C11 C16 1.3904(18)
C11 B1 1.6580(19)
C12 C13 1.3848(18)
C13 C14 1.3786(19)
C14 C15 1.3783(19)
C15 C16 1.3849(19)
C17 C18 1.3952(18)
C17 C22 1.3923(17)
C17 B1 1.6444(18)
C18 C19 1.3815(19)
C19 C20 1.380(2)
C20 C21 1.373(2)
C21 C22 1.3876(18)

loop_
_geom_torsion_atom_site_label_1
_geom_torsion_atom_site_label_2
_geom_torsion_atom_site_label_3
_geom_torsion_atom_site_label_4
_geom_torsion
F1 C12 C13 F2 -3.00(17)
F1 C12 C13 C14 176.41(11)
F2 C13 C14 F3 0.55(19)
F2 C13 C14 C15 -179.34(12)
F3 C14 C15 F4 -0.4(2)
F3 C14 C15 C16 178.87(12)
F4 C15 C16 F5 3.46(19)
F4 C15 C16 C11 -179.73(12)
F6 C18 C19 F7 -1.64(19)
F6 C18 C19 C20 178.38(12)
F7 C19 C20 F8 -0.61(19)
F7 C19 C20 C21 -179.46(12)
F8 C20 C21 F9 -0.27(19)
F8 C20 C21 C22 -179.25(12)
F9 C21 C22 F10 0.19(18)
F9 C21 C22 C17 -179.40(12)
N1 C1 C2 C3 14(3)
N1 C5 C6 C7 -82.7(18)
C1 N1 C5 C4 22(4)
C1 N1 C5 C6 -150(2)
C1 N1 B1 C9 -149(3)
C1 N1 B1 N1B -8(60)
C1 N1 B1 C9B -152(3)
C1 N1 B1 C11 -38(3)
C1 N1 B1 C17 87(3)
C1 C2 C3 C4 2.3(19)
C2 C3 C4 C5 -6.4(14)
C3 C4 C5 N1 -6(2)
C3 C4 C5 C6 166.3(7)
C4 C5 C6 C7 105.2(5)
C5 N1 C1 C2 -26(4)
C5 N1 C1 C10 165(2)
C5 N1 B1 C9 33(3)
C5 N1 B1 N1B 173(65)
C5 N1 B1 C9B 30(3)
C5 N1 B1 C11 144(2)
C5 N1 B1 C17 -91(3)
C5 C6 C7 C8 77.2(6)
C6 C7 C8 C9 -58.9(10)
C7 C8 C9 B1 77.0(14)
C8 C9 B1 N1 -79.8(16)
C8 C9 B1 N1B -82(2)
C8 C9 B1 C9B 59(12)
C8 C9 B1 C11 166.2(11)
C8 C9 B1 C17 42.7(14)
C10 C1 C2 C3 -176.1(14)
N1B C1B C2B C3B -13(4)
N1B C5B C6B C7B 29(3)
C1B N1B C5B C4B -2(5)
C1B N1B C5B C6B -178(3)
C1B N1B B1 N1 173(66)
C1B N1B B1 C9 -146(3)
C1B N1B B1 C9B -150(3)
C1B N1B B1 C11 -36(4)
C1B N1B B1 C17 88(4)
C1B C2B C3B C4B 11(3)
C2B C3B C4B C5B -5.4(19)
C3B C4B C5B N1B 1(3)
C3B C4B C5B C6B 176.5(10)
C4B C5B C6B C7B -146.5(5)
C5B N1B C1B C2B 8(6)
C5B N1B C1B C10B 168(3)
C5B N1B B1 N1 -24(59)
C5B N1B B1 C9 17(4)
C5B N1B B1 C9B 13(4)
C5B N1B B1 C11 127(3)
C5B N1B B1 C17 -109(3)
C5B C6B C7B C8B -89.1(7)
C6B C7B C8B C9B 41.9(13)
C7B C8B C9B B1 48.4(19)
C8B C9B B1 N1 -77(2)
C8B C9B B1 C9 -120(14)
C8B C9B B1 N1B -79(2)
C8B C9B B1 C11 166.8(14)
C8B C9B B1 C17 44.9(18)
C10B C1B C2B C3B -173.6(17)
C11 C12 C13 F2 179.59(11)
C11 C12 C13 C14 -1.0(2)
C12 C11 C16 F5 175.96(11)
C12 C11 C16 C15 -0.66(19)
C12 C11 B1 N1 -59.3(11)
C12 C11 B1 C9 55.4(7)
C12 C11 B1 N1B -60.7(14)
C12 C11 B1 C9B 60.2(10)
C12 C11 B1 C17 177.99(11)
C12 C13 C14 F3 -178.87(12)
C12 C13 C14 C15 1.24(19)
C13 C14 C15 F4 179.49(12)
C13 C14 C15 C16 -1.2(2)
C14 C15 C16 F5 -175.80(12)
C14 C15 C16 C11 1.0(2)
C16 C11 C12 F1 -176.64(11)
C16 C11 C12 C13 0.66(18)
C16 C11 B1 N1 125.3(11)
C16 C11 B1 C9 -120.0(7)
C16 C11 B1 N1B 123.9(14)
C16 C11 B1 C9B -115.2(10)
C16 C11 B1 C17 2.62(18)
C17 C18 C19 F7 -179.84(12)
C17 C18 C19 C20 0.2(2)
C18 C17 C22 F10 -178.53(11)
C18 C17 C22 C21 1.04(19)
C18 C17 B1 N1 173.5(4)
C18 C17 B1 C9 51.9(6)
C18 C17 B1 N1B 176.5(5)
C18 C17 B1 C9B 50.4(7)
C18 C17 B1 C11 -65.17(15)
C18 C19 C20 F8 179.38(12)
C18 C19 C20 C21 0.5(2)
C19 C20 C21 F9 178.57(12)
C19 C20 C21 C22 -0.4(2)
C20 C21 C22 F10 179.16(11)
C20 C21 C22 C17 -0.4(2)
C22 C17 C18 F6 -179.05(11)
C22 C17 C18 C19 -0.91(19)
C22 C17 B1 N1 -3.7(4)
C22 C17 B1 C9 -125.3(6)
C22 C17 B1 N1B -0.7(5)
C22 C17 B1 C9B -126.8(7)
C22 C17 B1 C11 117.64(14)
B1 N1 C1 C2 156(2)
B1 N1 C1 C10 -13(4)
B1 N1 C5 C4 -160.0(17)
B1 N1 C5 C6 28(3)
B1 N1B C1B C2B 172(3)
B1 N1B C1B C10B -29(5)
B1 N1B C5B C4B -165(2)
B1 N1B C5B C6B 20(5)
B1 C11 C12 F1 7.39(17)
B1 C11 C12 C13 -175.31(12)
B1 C11 C16 F5 -8.4(2)
B1 C11 C16 C15 174.99(12)
B1 C17 C18 F6 3.39(18)
B1 C17 C18 C19 -178.48(12)
B1 C17 C22 F10 -1.17(19)
B1 C17 C22 C21 178.40(12)
